data_4119538
loop_
_publ_author_name
'David S. Brock'
'H\'el\`ene P. A. Mercier'
'Gary J. Schrobilgen'

_publ_section_title
;
 [H(OXeF2)n][AsF6] and [FXeII(OXeIVF2)n][AsF6] (n= 1, 2): Examples of
 Xenon(IV) Hydroxide Fluoride and Oxide Fluoride Cations and the Crystal
 Structures of [F3Xe---FH][Sb2F11] and [H5F4][SbF6].2[F3Xe---FH][Sb2F11]
;
_journal_name_full 'Journal of the American Chemical Society'
_journal_page_first 5089
_journal_page_last 5104
_journal_paper_doi 10.1021/ja312493j
_journal_volume 135
_journal_year 2013
_chemical_formula_moiety XeF3,SbF6
_chemical_formula_sum 'F9 Sb Xe'
_chemical_formula_weight 424.05
_chemical_name_systematic
; 
 ? 
;
_space_group_IT_number 14
_symmetry_cell_setting monoclinic
_symmetry_space_group_name_Hall '-P 2ybc'
_symmetry_space_group_name_H-M 'P 1 21/c 1'
_atom_sites_solution_primary direct
_atom_sites_solution_secondary difmap
_audit_creation_method SHELXL-97
_cell_angle_alpha 90.00
_cell_angle_beta 111.5340(10)
_cell_angle_gamma 90.00
_cell_formula_units_Z 4
_cell_length_a 5.2330(2)
_cell_length_b 15.6029(4)
_cell_length_c 9.0388(2)
_cell_measurement_temperature 296(2)
_cell_measurement_theta_max 42.67
_cell_measurement_theta_min 0
_cell_volume 686.50(4)
_computing_cell_refinement 'Bruker SMART'
_computing_data_collection 'Bruker SMART'
_computing_data_reduction 'Bruker SMART'
_computing_molecular_graphics 'SHELXL-97 (Sheldrick, 2008)'
_computing_publication_material 'SHELXL-97 (Sheldrick, 2008)'
_computing_structure_refinement 'SHELXL-97 (Sheldrick, 2008)'
_computing_structure_solution 'SHELXS-97 (Sheldrick, 2008)'
_diffrn_ambient_temperature 296(2)
_diffrn_measured_fraction_theta_full 0.993
_diffrn_measured_fraction_theta_max 0.827
_diffrn_radiation_monochromator graphite
_diffrn_radiation_source 'fine-focus sealed tube'
_diffrn_radiation_type MoK\a
_diffrn_radiation_wavelength 0.71073
_diffrn_reflns_av_R_equivalents 0.0269
_diffrn_reflns_av_sigmaI/netI 0.0210
_diffrn_reflns_limit_h_max 2
_diffrn_reflns_limit_h_min -8
_diffrn_reflns_limit_k_max 29
_diffrn_reflns_limit_k_min -29
_diffrn_reflns_limit_l_max 17
_diffrn_reflns_limit_l_min -16
_diffrn_reflns_number 21802
_diffrn_reflns_theta_full 25.00
_diffrn_reflns_theta_max 42.67
_diffrn_reflns_theta_min 2.61
_exptl_absorpt_coefficient_mu 8.987
_exptl_absorpt_correction_T_max 1
_exptl_absorpt_correction_T_min 0.610
_exptl_absorpt_correction_type multi-scan
_exptl_absorpt_process_details 'SADABS V2.10'
_exptl_crystal_colour colorless
_exptl_crystal_density_diffrn 4.103
_exptl_crystal_description block
_exptl_crystal_F_000 744
_exptl_crystal_size_max 0.29
_exptl_crystal_size_mid 0.26
_exptl_crystal_size_min 0.21
_refine_diff_density_max 2.329
_refine_diff_density_min -1.279
_refine_diff_density_rms 0.229
_refine_ls_extinction_method none
_refine_ls_goodness_of_fit_ref 1.195
_refine_ls_matrix_type full
_refine_ls_number_parameters 100
_refine_ls_number_reflns 4119
_refine_ls_number_restraints 0
_refine_ls_restrained_S_all 1.195
_refine_ls_R_factor_all 0.0292
_refine_ls_R_factor_gt 0.0262
_refine_ls_shift/su_max 0.001
_refine_ls_shift/su_mean 0.000
_refine_ls_structure_factor_coef Fsqd
_refine_ls_weighting_details 'calc w=1/[\s^2^(Fo^2^)+(0.0259P)^2^+1.1229P] where P=(Fo^2^+2Fc^2^)/3'
_refine_ls_weighting_scheme calc
_refine_ls_wR_factor_gt 0.0604
_refine_ls_wR_factor_ref 0.0612
_reflns_number_gt 3833
_reflns_number_total 4119
_reflns_threshold_expression >2sigma(I)
_cod_data_source_file ja312493j_si_002_3.cif
_cod_data_source_block XeF3SbF6
_cod_database_code 4119538

loop_
_symmetry_equiv_pos_as_xyz
'x, y, z'
'-x, y+1/2, -z+1/2'
'-x, -y, -z'
'x, -y-1/2, z-1/2'

loop_
_atom_site_label
_atom_site_type_symbol
_atom_site_fract_x
_atom_site_fract_y
_atom_site_fract_z
_atom_site_U_iso_or_equiv
_atom_site_adp_type
_atom_site_occupancy
_atom_site_symmetry_multiplicity
_atom_site_calc_flag
Xe1 Xe 0.10112(3) 0.359149(8) 0.715761(16) 0.01099(3) Uani 1 1 d
Sb1 Sb 0.55570(3) 0.581846(9) 0.783371(17) 0.00920(3) Uani 1 1 d
F4 F 0.4453(3) 0.47305(10) 0.83907(18) 0.0138(2) Uani 1 1 d
F8 F 0.8116(3) 0.52263(11) 0.7235(2) 0.0161(3) Uani 1 1 d
F5 F 0.2852(4) 0.56679(11) 0.58081(19) 0.0175(3) Uani 1 1 d
F9 F 0.6590(4) 0.68699(10) 0.7223(2) 0.0176(3) Uani 1 1 d
F2 F -0.0696(4) 0.28081(11) 0.5583(2) 0.0201(3) Uani 1 1 d
F7 F 0.8253(3) 0.59177(11) 0.99125(19) 0.0155(3) Uani 1 1 d
F6 F 0.3106(4) 0.63625(11) 0.8576(2) 0.0208(3) Uani 1 1 d
F1 F 0.3109(4) 0.37251(13) 0.5855(2) 0.0215(3) Uani 1 1 d
F3 F -0.1729(4) 0.31677(13) 0.7884(2) 0.0221(3) Uani 1 1 d

loop_
_atom_site_aniso_label
_atom_site_aniso_U_11
_atom_site_aniso_U_22
_atom_site_aniso_U_33
_atom_site_aniso_U_23
_atom_site_aniso_U_13
_atom_site_aniso_U_12
Xe1 0.01442(6) 0.00772(5) 0.00872(5) -0.00077(4) 0.00176(4) 0.00061(4)
Sb1 0.01154(6) 0.00768(5) 0.00823(5) -0.00066(4) 0.00346(4) -0.00055(4)
F4 0.0185(6) 0.0107(5) 0.0119(6) 0.0003(5) 0.0052(5) -0.0033(5)
F8 0.0183(7) 0.0162(7) 0.0165(6) -0.0015(5) 0.0094(5) 0.0021(5)
F5 0.0182(7) 0.0174(7) 0.0107(6) 0.0016(5) -0.0018(5) -0.0014(5)
F9 0.0246(8) 0.0106(6) 0.0181(7) 0.0014(5) 0.0086(6) -0.0038(5)
F2 0.0294(8) 0.0121(6) 0.0115(6) -0.0051(5) -0.0010(6) -0.0024(6)
F7 0.0171(7) 0.0187(7) 0.0091(6) -0.0028(5) 0.0028(5) -0.0046(5)
F6 0.0213(8) 0.0175(7) 0.0289(9) -0.0029(6) 0.0155(7) 0.0032(6)
F1 0.0271(9) 0.0253(8) 0.0152(7) -0.0032(6) 0.0114(7) -0.0004(7)
F3 0.0220(8) 0.0247(8) 0.0189(7) -0.0029(6) 0.0068(6) -0.0114(6)

loop_
_atom_type_symbol
_atom_type_description
_atom_type_scat_dispersion_real
_atom_type_scat_dispersion_imag
_atom_type_scat_source
F F 0.0171 0.0103 'International Tables Vol C Tables 4.2.6.8 and 6.1.1.4'
Sb Sb -0.5866 1.5461 'International Tables Vol C Tables 4.2.6.8 and 6.1.1.4'
Xe Xe -0.4205 1.9578 'International Tables Vol C Tables 4.2.6.8 and 6.1.1.4'

loop_
_geom_angle_atom_site_label_1
_geom_angle_atom_site_label_2
_geom_angle_atom_site_label_3
_geom_angle
F2 Xe1 F1 79.62(8)
F2 Xe1 F3 79.77(8)
F1 Xe1 F3 159.39(8)
F2 Xe1 F4 152.71(7)
F1 Xe1 F4 73.13(7)
F3 Xe1 F4 127.47(7)
F6 Sb1 F8 175.62(8)
F6 Sb1 F9 91.06(8)
F8 Sb1 F9 91.87(8)
F6 Sb1 F5 92.07(9)
F8 Sb1 F5 91.13(8)
F9 Sb1 F5 91.05(7)
F6 Sb1 F7 88.05(8)
F8 Sb1 F7 88.61(7)
F9 Sb1 F7 91.72(7)
F5 Sb1 F7 177.23(7)
F6 Sb1 F4 89.73(7)
F8 Sb1 F4 87.44(7)
F9 Sb1 F4 178.21(7)
F5 Sb1 F4 87.32(7)
F7 Sb1 F4 89.91(7)
Sb1 F4 Xe1 138.91(8)

loop_
_geom_bond_atom_site_label_1
_geom_bond_atom_site_label_2
_geom_bond_distance
Xe1 F2 1.8396(16)
Xe1 F1 1.8929(18)
Xe1 F3 1.9013(18)
Xe1 F4 2.4841(15)
Sb1 F6 1.8568(16)
Sb1 F8 1.8636(15)
Sb1 F9 1.8727(16)
Sb1 F5 1.8731(16)
Sb1 F7 1.8971(16)
Sb1 F4 1.9190(15)
